data_1538905
loop_
_publ_author_name
'Kuz'ma, Yu.B.'
'Gurin, V.N.'
'Korsukova, M.M.'
'Chikhrii, S.I.'
'Chaban, N.F.'

_publ_section_title
;
 Neue Alumoboride von Seltenerdmetallen mit einer Struktur vom Typ Mg Al
 B14.
;
_journal_name_full 'Izvestiya Akademii Nauk SSSR, Neorganicheskie Materialy'
_journal_page_first 1986
_journal_page_last 1989
_journal_volume 24
_journal_year 1988
_chemical_formula_sum 'Al0.74 B14 Ho0.63'
_chemical_name_systematic 'Ho.63 Al.74 B14'
_space_group_IT_number 74
_symmetry_space_group_name_Hall '-I 2b 2'
_symmetry_space_group_name_H-M 'I m m a'
_cell_angle_alpha 90
_cell_angle_beta 90
_cell_angle_gamma 90
_cell_formula_units_Z 4
_cell_length_a 5.816
_cell_length_b 10.399
_cell_length_c 8.182
_cell_volume 494.852
_citation_journal_id_ASTM IVNMAW
_cod_data_source_file Kuzma_IVNMAW_1988_1023.cif
_cod_data_source_block Al0.74B14Ho0.63
_cod_original_cell_volume 494.8521
_cod_database_code 1538905

loop_
_symmetry_equiv_pos_as_xyz
x,y,z
-x,-y+1/2,z
x,-y,-z
-x,y+1/2,-z
-x,-y,-z
x,y-1/2,-z
-x,y,z
x,-y-1/2,z
x+1/2,y+1/2,z+1/2
-x+1/2,-y+1,z+1/2
x+1/2,-y+1/2,-z+1/2
-x+1/2,y+1,-z+1/2
-x+1/2,-y+1/2,-z+1/2
x+1/2,y,-z+1/2
-x+1/2,y+1/2,z+1/2
x+1/2,-y,z+1/2

loop_
_atom_site_label
_atom_site_type_symbol
_atom_site_fract_x
_atom_site_fract_y
_atom_site_fract_z
_atom_site_occupancy
_atom_site_U_iso_or_equiv
Al1 Al 0.25 0.25 0.25 0.74 0.0
B4 B 0.1598 0.0595 0.8379 1 0.0
B2 B 0 0.1517 0.3755 1 0.0
B5 B 0.2489 0.0801 0.4554 1 0.0
Ho1 Ho 0 0.25 0.64347 0.63 0.0
B3 B 0 0.0872 0.1704 1 0.0
B1 B 0 0.1664 0.9678 1 0.0
